data_8100189
loop_
_publ_author_name
'Tai, Xi-Shi'
'Wang, L.-H.'
'Li, Yi-Zhi'
'Tan, Min-Yu'

_publ_section_title
;
Crystal structure of 1,4-bis(2'-formylphenyl)-1,4-dioxabutane-
isonicotinoylhydrazone, (C~14~H~12~N~3~O~2~)~2~
;
_journal_issue 4
_journal_name_full 'Zeitschrift f\"ur Kristallographie - New Crystal Structures'
_journal_page_first 407
_journal_page_last 408
_journal_volume 219
_journal_year 2004
_chemical_formula_moiety 'C28 H24 N6 O4'
_chemical_formula_sum 'C28 H24 N6 O4'
_chemical_formula_weight 508.53
_space_group_IT_number 2
_space_group_name_Hall '-P 1'
_space_group_name_H-M_alt 'P -1'
_symmetry_cell_setting triclinic
_symmetry_space_group_name_Hall '-P 1'
_symmetry_space_group_name_H-M 'P -1'
_cell_angle_alpha 106.68(3)
_cell_angle_beta 96.69(3)
_cell_angle_gamma 104.28(2)
_cell_formula_units_Z 2
_cell_length_a 9.5120(12)
_cell_length_b 11.6710(15)
_cell_length_c 12.5310(15)
_cell_measurement_temperature 293(2)
_cell_volume 1265(3)
_diffrn_ambient_temperature 293(2)
_exptl_crystal_density_diffrn 1.335
_cod_depositor_comments
;
The following automatic conversions were performed:
'_symmetry_cell_setting' value 'Triclinic' changed to 'triclinic'
according to '/home/saulius/struct/CIF-dictionaries/cif_core.dic'
dictionary named 'cif_core.dic' version 2.4.1 from 2010-06-29.

Automatic conversion script
Id: cif_fix_enum 1527 2010-12-29 10:47:43Z saulius 
;
_cod_original_sg_symbol_H-M 'P-1  '
_cod_database_code 8100189

loop_
_symmetry_equiv_pos_as_xyz
'x, y, z'
'-x, -y, -z'

loop_
_atom_site_label
_atom_site_type_symbol
_atom_site_fract_x
_atom_site_fract_y
_atom_site_fract_z
_atom_site_U_iso_or_equiv
_atom_site_adp_type
_atom_site_occupancy
_atom_site_symmetry_multiplicity
_atom_site_Wyckoff_symbol
_atom_site_calc_flag
_atom_site_refinement_flags
_atom_site_disorder_assembly
_atom_site_disorder_group
C1 C -0.59782(16) 0.54876(14) 0.79494(12) 0.0506(4) Uani 1 2 i d . . .
H1 H -0.6345 0.6076 0.8410 0.061 Uiso 1 2 i calc R . .
C2 C -0.49654(16) 0.50445(14) 0.85034(12) 0.0502(3) Uani 1 2 i d . . .
H2 H -0.4718 0.5299 0.9293 0.060 Uiso 1 2 i calc R . .
C3 C -0.43598(15) 0.42299(14) 0.78425(12) 0.0483(3) Uani 1 2 i d . . .
C4 C -0.47890(15) 0.39086(14) 0.67064(12) 0.0477(3) Uani 1 2 i d . . .
H4 H -0.4408 0.3347 0.6226 0.057 Uiso 1 2 i calc R . .
C5 C -0.58109(15) 0.44174(14) 0.62404(12) 0.0492(3) Uani 1 2 i d . . .
H5 H -0.6048 0.4220 0.5455 0.059 Uiso 1 2 i calc R . .
C6 C -0.32242(15) 0.37874(14) 0.84424(13) 0.0473(3) Uani 1 2 i d . . .
C7 C -0.03453(15) 0.27018(13) 0.74801(12) 0.0476(3) Uani 1 2 i d . . .
H7 H -0.0575 0.2715 0.6743 0.057 Uiso 1 2 i calc R . .
C8 C 0.09565(15) 0.23191(13) 0.78333(12) 0.0467(3) Uani 1 2 i d . . .
C9 C 0.14340(15) 0.24582(14) 0.89362(12) 0.0492(3) Uani 1 2 i d . . .
H9 H 0.0956 0.2821 0.9488 0.059 Uiso 1 2 i calc R . .
C10 C 0.26588(15) 0.20549(14) 0.92553(12) 0.0501(4) Uani 1 2 i d . . .
H10 H 0.2980 0.2146 1.0013 0.060 Uiso 1 2 i calc R . .
C11 C 0.33515(16) 0.15409(14) 0.84562(12) 0.0497(3) Uani 1 2 i d . . .
H11 H 0.4162 0.1284 0.8666 0.060 Uiso 1 2 i calc R . .
C12 C 0.28998(15) 0.13956(14) 0.73810(12) 0.0488(3) Uani 1 2 i d . . .
H12 H 0.3393 0.1029 0.6843 0.059 Uiso 1 2 i calc R . .
C13 C 0.16765(15) 0.17844(13) 0.70174(12) 0.0475(3) Uani 1 2 i d . . .
C14 C 0.18591(15) 0.11278(14) 0.50548(11) 0.0487(3) Uani 1 2 i d . . .
H14A H 0.1867 0.0292 0.5034 0.058 Uiso 1 2 i calc R . .
H14B H 0.2875 0.1643 0.5187 0.058 Uiso 1 2 i calc R . .
C15 C 0.10247(16) 0.10830(13) 0.39809(11) 0.0473(3) Uani 1 2 i d . . .
H15A H 0.1347 0.0584 0.3348 0.057 Uiso 1 2 i calc R . .
H15B H -0.0023 0.0699 0.3918 0.057 Uiso 1 2 i calc R . .
C16 C 0.05412(15) 0.24803(13) 0.30239(12) 0.0470(3) Uani 1 2 i d . . .
C17 C -0.01579(15) 0.15225(14) 0.19802(12) 0.0500(3) Uani 1 2 i d . . .
H17 H -0.0166 0.0700 0.1883 0.060 Uiso 1 2 i calc R . .
C18 C -0.08253(15) 0.18260(14) 0.11133(12) 0.0489(3) Uani 1 2 i d . . .
H18 H -0.1289 0.1197 0.0425 0.059 Uiso 1 2 i calc R . .
C19 C -0.08297(15) 0.29921(14) 0.12266(12) 0.0484(3) Uani 1 2 i d . . .
H19 H -0.1288 0.3174 0.0625 0.058 Uiso 1 2 i calc R . .
C20 C -0.01403(15) 0.39431(14) 0.22581(11) 0.0479(3) Uani 1 2 i d . . .
H20 H -0.0150 0.4758 0.2339 0.058 Uiso 1 2 i calc R . .
C21 C 0.05340(15) 0.37022(13) 0.31327(11) 0.0464(3) Uani 1 2 i d . . .
C22 C 0.12856(15) 0.46796(14) 0.42547(11) 0.0462(3) Uani 1 2 i d . . .
H22 H 0.1403 0.4457 0.4908 0.055 Uiso 1 2 i calc R . .
C23 C 0.32390(15) 0.78315(14) 0.55182(12) 0.0461(3) Uani 1 2 i d . . .
C24 C 0.49245(16) 0.89299(14) 0.86682(12) 0.0497(3) Uani 1 2 i d . . .
H24 H 0.4728 0.8708 0.9303 0.060 Uiso 1 2 i calc R . .
C25 C 0.39595(16) 0.82733(14) 0.76034(12) 0.0489(3) Uani 1 2 i d . . .
H25 H 0.3134 0.7626 0.7562 0.059 Uiso 1 2 i calc R . .
C26 C 0.41573(15) 0.85171(13) 0.67048(12) 0.0466(3) Uani 1 2 i d . . .
C27 C 0.53674(15) 0.94760(14) 0.68157(12) 0.0491(3) Uani 1 2 i d . . .
H27 H 0.5594 0.9727 0.6200 0.059 Uiso 1 2 i calc R . .
C28 C 0.62648(16) 1.00744(14) 0.79119(13) 0.0505(4) Uani 1 2 i d . . .
H28 H 0.7093 1.0727 0.7969 0.061 Uiso 1 2 i calc R . .
N1 N -0.64416(13) 0.51686(11) 0.68895(10) 0.0491(3) Uani 1 2 i d . . .
N2 N -0.23051(12) 0.33881(11) 0.77375(10) 0.0479(3) Uani 1 2 i d . . .
H2A H -0.2439 0.3371 0.7042 0.058 Uiso 1 2 i calc R . .
N3 N -0.11490(12) 0.30124(11) 0.81886(10) 0.0481(3) Uani 1 2 i d . . .
N4 N 0.17647(12) 0.58188(11) 0.43122(9) 0.0461(3) Uani 1 2 i d . . .
N5 N 0.25167(12) 0.65786(11) 0.54195(9) 0.0465(3) Uani 1 2 i d . . .
H5A H 0.2537 0.6307 0.5989 0.056 Uiso 1 2 i calc R . .
N6 N 0.61222(13) 0.98715(11) 0.87670(11) 0.0512(3) Uani 1 2 i d . . .
O1 O -0.30749(10) 0.38978(10) 0.93770(9) 0.0508(3) Uani 1 2 i d . . .
O2 O 0.11450(10) 0.16544(9) 0.59499(8) 0.0478(2) Uani 1 2 i d . . .
O3 O 0.12649(10) 0.23045(9) 0.39490(7) 0.0485(2) Uani 1 2 i d . . .
O4 O 0.30920(10) 0.82384(9) 0.47973(8) 0.0504(3) Uani 1 2 i d . . .

loop_
_atom_site_aniso_label
_atom_site_aniso_U_11
_atom_site_aniso_U_22
_atom_site_aniso_U_33
_atom_site_aniso_U_23
_atom_site_aniso_U_13
_atom_site_aniso_U_12
C1 0.0528(8) 0.0538(8) 0.0483(9) 0.0174(7) 0.0094(7) 0.0206(7)
C2 0.0506(8) 0.0536(8) 0.0475(8) 0.0161(7) 0.0085(6) 0.0185(7)
C3 0.0451(8) 0.0527(8) 0.0458(9) 0.0131(7) 0.0056(6) 0.0175(7)
C4 0.0446(7) 0.0524(8) 0.0441(8) 0.0128(7) 0.0053(6) 0.0161(7)
C5 0.0470(8) 0.0535(8) 0.0457(8) 0.0137(7) 0.0046(6) 0.0173(7)
C6 0.0440(8) 0.0520(8) 0.0448(9) 0.0145(7) 0.0040(6) 0.0159(6)
C7 0.0445(8) 0.0517(8) 0.0434(8) 0.0116(7) 0.0035(6) 0.0155(7)
C8 0.0434(8) 0.0495(8) 0.0446(8) 0.0120(6) 0.0039(6) 0.0152(6)
C9 0.0464(8) 0.0541(9) 0.0451(8) 0.0138(7) 0.0041(6) 0.0166(7)
C10 0.0482(8) 0.0555(9) 0.0459(8) 0.0156(7) 0.0038(6) 0.0178(7)
C11 0.0460(8) 0.0543(8) 0.0499(9) 0.0180(7) 0.0061(7) 0.0174(7)
C12 0.0444(8) 0.0527(8) 0.0494(9) 0.0150(7) 0.0060(6) 0.0177(7)
C13 0.0441(8) 0.0486(8) 0.0476(9) 0.0118(6) 0.0052(6) 0.0164(6)
C14 0.0470(8) 0.0504(8) 0.0475(8) 0.0134(6) 0.0065(6) 0.0170(7)
C15 0.0475(8) 0.0498(8) 0.0430(8) 0.0121(6) 0.0072(6) 0.0158(6)
C16 0.0444(7) 0.0512(8) 0.0411(8) 0.0110(6) 0.0031(6) 0.0139(6)
C17 0.0491(8) 0.0526(8) 0.0435(8) 0.0110(7) 0.0057(6) 0.0138(7)
C18 0.0483(8) 0.0534(9) 0.0408(8) 0.0115(7) 0.0048(6) 0.0142(7)
C19 0.0464(8) 0.0534(9) 0.0422(8) 0.0132(7) 0.0035(6) 0.0147(7)
C20 0.0449(8) 0.0531(8) 0.0431(8) 0.0131(6) 0.0039(6) 0.0148(6)
C21 0.0442(7) 0.0510(8) 0.0406(8) 0.0108(6) 0.0043(6) 0.0149(6)
C22 0.0442(7) 0.0515(8) 0.0398(8) 0.0110(6) 0.0037(6) 0.0159(6)
C23 0.0450(8) 0.0512(8) 0.0398(8) 0.0113(7) 0.0039(6) 0.0162(7)
C24 0.0522(8) 0.0505(8) 0.0444(8) 0.0139(7) 0.0060(6) 0.0153(7)
C25 0.0505(8) 0.0498(8) 0.0438(8) 0.0120(7) 0.0034(6) 0.0169(7)
C26 0.0454(8) 0.0484(8) 0.0425(8) 0.0095(6) 0.0024(6) 0.0169(7)
C27 0.0452(8) 0.0501(8) 0.0494(8) 0.0123(7) 0.0083(6) 0.0146(7)
C28 0.0474(8) 0.0505(8) 0.0500(9) 0.0131(7) 0.0060(7) 0.0140(7)
N1 0.0487(7) 0.0532(7) 0.0457(7) 0.0151(6) 0.0064(5) 0.0180(6)
N2 0.0452(6) 0.0525(7) 0.0451(7) 0.0137(5) 0.0039(5) 0.0177(5)
N3 0.0433(6) 0.0532(7) 0.0461(7) 0.0138(6) 0.0039(5) 0.0166(5)
N4 0.0445(6) 0.0498(7) 0.0401(7) 0.0103(5) 0.0023(5) 0.0150(5)
N5 0.0458(6) 0.0500(7) 0.0404(7) 0.0107(5) 0.0030(5) 0.0158(5)
N6 0.0489(7) 0.0522(7) 0.0476(7) 0.0122(6) 0.0037(5) 0.0136(6)
O1 0.0507(6) 0.0592(6) 0.0458(6) 0.0187(5) 0.0082(4) 0.0207(5)
O2 0.0460(5) 0.0535(6) 0.0436(6) 0.0136(4) 0.0058(4) 0.0185(4)
O3 0.0489(5) 0.0511(6) 0.0423(6) 0.0118(4) 0.0043(4) 0.0156(5)
O4 0.0503(6) 0.0519(6) 0.0453(6) 0.0135(5) 0.0041(4) 0.0138(5)

loop_
_geom_bond_atom_site_label_1
_geom_bond_atom_site_label_2
_geom_bond_distance
_geom_bond_site_symmetry_2
_geom_bond_publ_flag
C1 N1 1.263(2) . ?
C1 C2 1.405(2) . ?
C1 H1 0.9300 . ?
C2 C3 1.360(2) . ?
C2 H2 0.9300 . ?
C3 C4 1.348(3) . ?
C3 C6 1.519(2) . ?
C4 C5 1.411(2) . ?
C4 H4 0.9300 . ?
C5 N1 1.324(2) . ?
C5 H5 0.9300 . ?
C6 O1 1.129(2) . ?
C6 N2 1.381(2) . ?
C7 N3 1.271(2) . ?
C7 C8 1.479(2) . ?
C7 H7 0.9300 . ?
C8 C9 1.353(2) . ?
C8 C13 1.383(2) . ?
C9 C10 1.417(2) . ?
C9 H9 0.9300 . ?
C10 C11 1.342(2) . ?
C10 H10 0.9300 . ?
C11 C12 1.314(2) . ?
C11 H11 0.9300 . ?
C12 C13 1.422(2) . ?
C12 H12 0.9300 . ?
C13 O2 1.325(2) . ?
C14 O2 1.444(2) . ?
C14 C15 1.461(2) . ?
C14 H14A 0.9700 . ?
C14 H14B 0.9700 . ?
C15 O3 1.400(2) . ?
C15 H15A 0.9700 . ?
C15 H15B 0.9700 . ?
C16 O3 1.371(2) . ?
C16 C21 1.395(3) . ?
C16 C17 1.412(2) . ?
C17 C18 1.371(2) . ?
C17 H17 0.9300 . ?
C18 C19 1.328(3) . ?
C18 H18 0.9300 . ?
C19 C20 1.397(2) . ?
C19 H19 0.9300 . ?
C20 C21 1.339(2) . ?
C20 H20 0.9300 . ?
C21 C22 1.494(2) . ?
C22 N4 1.272(2) . ?
C22 H22 0.9300 . ?
C23 O4 1.1449(19) . ?
C23 N5 1.416(2) . ?
C23 C26 1.511(2) . ?
C24 N6 1.339(2) . ?
C24 C25 1.411(2) . ?
C24 H24 0.9300 . ?
C25 C26 1.261(2) . ?
C25 H25 0.9300 . ?
C26 C27 1.354(2) . ?
C27 C28 1.409(3) . ?
C27 H27 0.9300 . ?
C28 N6 1.177(2) . ?
C28 H28 0.9300 . ?
N2 N3 1.399(2) . ?
N2 H2A 0.8600 . ?
N4 N5 1.405(2) . ?
N5 H5A 0.8600 . ?

loop_
_cod_related_entry_id
_cod_related_entry_database
_cod_related_entry_code
1 ChemSpider 21183735
